data_2238884
loop_
_publ_author_name
'Gulati, Shivani'
'Bhasin, K. K.'
'Potapov, V. A.'
'Arora, Ekta'
'Butcher, Ray J.'

_publ_section_title
;
 2-(Phenylselenonyl)pyridine
;
_journal_issue 12
_journal_name_full 'Acta Crystallographica Section E'
_journal_page_first o1791
_journal_paper_doi 10.1107/S1600536813029978
_journal_volume 69
_journal_year 2013
_chemical_formula_iupac 'C11 H9 N O2 Se'
_chemical_formula_moiety 'C11 H9 N O2 Se'
_chemical_formula_sum 'C11 H9 N O2 Se'
_chemical_formula_weight 266.15
_chemical_name_systematic
;
2-(Phenylselenonyl)pyridine
;
_space_group_IT_number 2
_symmetry_cell_setting triclinic
_symmetry_space_group_name_Hall '-P 1'
_symmetry_space_group_name_H-M 'P -1'
_atom_sites_solution_hydrogens geom
_atom_sites_solution_primary direct
_atom_sites_solution_secondary difmap
_audit_creation_method SHELXL-97
_cell_angle_alpha 80.683(6)
_cell_angle_beta 83.494(6)
_cell_angle_gamma 74.614(7)
_cell_formula_units_Z 2
_cell_length_a 6.1598(5)
_cell_length_b 7.7223(6)
_cell_length_c 11.4952(7)
_cell_measurement_reflns_used 2941
_cell_measurement_temperature 123(2)
_cell_measurement_theta_max 37.4840
_cell_measurement_theta_min 3.0766
_cell_volume 518.83(7)
_computing_cell_refinement
;
CrysAlis PRO (Agilent, 2012)
;
_computing_data_collection
;
CrysAlis PRO (Agilent, 2012)
;
_computing_data_reduction
;
CrysAlis PRO (Agilent, 2012)
;
_computing_molecular_graphics 'SHELXTL (Sheldrick, 2008)'
_computing_publication_material 'SHELXTL (Sheldrick, 2008)'
_computing_structure_refinement 'SHELXL97 (Sheldrick, 2008)'
_computing_structure_solution 'SHELXS97 (Sheldrick, 2008)'
_diffrn_ambient_temperature 123(2)
_diffrn_detector_area_resol_mean 10.5081
_diffrn_measured_fraction_theta_full 0.995
_diffrn_measured_fraction_theta_max 0.945
_diffrn_measurement_device_type 'Agilent Xcalibur (Ruby, Gemini)'
_diffrn_measurement_method '\w scans'
_diffrn_radiation_monochromator graphite
_diffrn_radiation_source 'Enhance (Mo) X-ray Source'
_diffrn_radiation_type MoK\a
_diffrn_radiation_wavelength 0.71073
_diffrn_reflns_av_R_equivalents 0.0405
_diffrn_reflns_av_sigmaI/netI 0.0713
_diffrn_reflns_limit_h_max 10
_diffrn_reflns_limit_h_min -10
_diffrn_reflns_limit_k_max 13
_diffrn_reflns_limit_k_min -12
_diffrn_reflns_limit_l_max 19
_diffrn_reflns_limit_l_min -18
_diffrn_reflns_number 8688
_diffrn_reflns_theta_full 25.50
_diffrn_reflns_theta_max 37.57
_diffrn_reflns_theta_min 3.08
_exptl_absorpt_coefficient_mu 3.595
_exptl_absorpt_correction_T_max 0.613
_exptl_absorpt_correction_T_min 0.383
_exptl_absorpt_correction_type analytical
_exptl_absorpt_process_details
;
(CrysAlis PRO and CrysAlis RED; Agilent, 2012)
;
_exptl_crystal_colour colorless
_exptl_crystal_density_diffrn 1.704
_exptl_crystal_density_method 'not measured'
_exptl_crystal_description 'triangular plate'
_exptl_crystal_F_000 264
_exptl_crystal_size_max 0.5019
_exptl_crystal_size_mid 0.2584
_exptl_crystal_size_min 0.1590
_refine_diff_density_max 0.643
_refine_diff_density_min -0.758
_refine_ls_extinction_method none
_refine_ls_goodness_of_fit_ref 1.013
_refine_ls_hydrogen_treatment constr
_refine_ls_matrix_type full
_refine_ls_number_parameters 136
_refine_ls_number_reflns 5196
_refine_ls_number_restraints 0
_refine_ls_restrained_S_all 1.013
_refine_ls_R_factor_all 0.0696
_refine_ls_R_factor_gt 0.0469
_refine_ls_shift/su_max 0.000
_refine_ls_shift/su_mean 0.000
_refine_ls_structure_factor_coef Fsqd
_refine_ls_weighting_details 'calc w=1/[\s^2^(Fo^2^)+(0.0241P)^2^] where P=(Fo^2^+2Fc^2^)/3'
_refine_ls_weighting_scheme calc
_refine_ls_wR_factor_gt 0.0798
_refine_ls_wR_factor_ref 0.0901
_reflns_number_gt 3965
_reflns_number_total 5196
_reflns_threshold_expression I>2sigma(I)
_cod_data_source_file jj2170.cif
_cod_data_source_block I
_cod_database_code 2238884

loop_
_symmetry_equiv_pos_as_xyz
'x, y, z'
'-x, -y, -z'

loop_
_atom_site_type_symbol
_atom_site_label
_atom_site_fract_x
_atom_site_fract_y
_atom_site_fract_z
_atom_site_U_iso_or_equiv
_atom_site_adp_type
_atom_site_calc_flag
_atom_site_refinement_flags
_atom_site_occupancy
_atom_site_symmetry_multiplicity
Se Se 0.80434(4) 0.23043(3) 0.224458(18) 0.02645(6) Uani d . 1 1
O O1 1.0283(3) 0.2030(2) 0.13351(14) 0.0370(4) Uani d . 1 1
O O2 0.6629(3) 0.0770(2) 0.24217(15) 0.0380(4) Uani d . 1 1
N N1A 0.6710(4) 0.6075(3) 0.17338(18) 0.0397(5) Uani d . 1 1
C C1A 0.5932(3) 0.4583(3) 0.17700(17) 0.0247(4) Uani d . 1 1
C C2A 0.3857(3) 0.4556(3) 0.14449(17) 0.0277(4) Uani d . 1 1
H H2AA 0.3426 0.3453 0.1487 0.033 Uiso calc R 1 1
C C3A 0.2427(4) 0.6216(4) 0.10521(19) 0.0358(5) Uani d . 1 1
H H3AA 0.0978 0.6274 0.0816 0.043 Uiso calc R 1 1
C C4A 0.3131(5) 0.7786(3) 0.1008(2) 0.0427(6) Uani d . 1 1
H H4AA 0.2166 0.8929 0.0741 0.051 Uiso calc R 1 1
C C5A 0.5245(5) 0.7685(3) 0.1354(2) 0.0453(7) Uani d . 1 1
H H5AA 0.5696 0.8777 0.1327 0.054 Uiso calc R 1 1
C C1B 0.8984(4) 0.2491(3) 0.37495(17) 0.0256(4) Uani d . 1 1
C C2B 0.7332(4) 0.3166(3) 0.45649(18) 0.0298(4) Uani d . 1 1
H H2BA 0.5799 0.3593 0.4382 0.036 Uiso calc R 1 1
C C3B 0.7969(4) 0.3207(4) 0.5661(2) 0.0399(6) Uani d . 1 1
H H3BA 0.6853 0.3666 0.6251 0.048 Uiso calc R 1 1
C C4B 1.0186(4) 0.2598(3) 0.5925(2) 0.0369(5) Uani d . 1 1
H H4BA 1.0587 0.2646 0.6691 0.044 Uiso calc R 1 1
C C5B 1.1842(4) 0.1913(3) 0.50800(19) 0.0339(5) Uani d . 1 1
H H5BA 1.3373 0.1479 0.5267 0.041 Uiso calc R 1 1
C C6B 1.1244(4) 0.1864(3) 0.39527(18) 0.0290(4) Uani d . 1 1
H H6BA 1.2344 0.1419 0.3351 0.035 Uiso calc R 1 1

loop_
_atom_site_aniso_label
_atom_site_aniso_U_11
_atom_site_aniso_U_22
_atom_site_aniso_U_33
_atom_site_aniso_U_12
_atom_site_aniso_U_13
_atom_site_aniso_U_23
Se 0.02928(11) 0.02457(10) 0.02608(11) -0.00452(8) -0.00550(7) -0.00652(8)
O1 0.0355(9) 0.0416(10) 0.0296(8) 0.0001(7) 0.0011(6) -0.0110(7)
O2 0.0452(10) 0.0285(8) 0.0461(10) -0.0152(7) -0.0171(8) -0.0027(7)
N1A 0.0512(13) 0.0364(11) 0.0364(11) -0.0169(10) -0.0067(9) -0.0069(9)
C1A 0.0273(9) 0.0254(9) 0.0207(8) -0.0040(7) -0.0021(7) -0.0053(7)
C2A 0.0274(10) 0.0341(11) 0.0219(9) -0.0085(8) 0.0002(7) -0.0044(8)
C3A 0.0293(11) 0.0469(14) 0.0254(10) -0.0010(10) 0.0005(8) -0.0044(10)
C4A 0.0578(16) 0.0332(12) 0.0253(11) 0.0083(11) 0.0003(10) -0.0052(10)
C5A 0.078(2) 0.0304(12) 0.0326(12) -0.0202(13) -0.0063(12) -0.0063(10)
C1B 0.0283(10) 0.0251(9) 0.0233(9) -0.0062(8) -0.0023(7) -0.0033(8)
C2B 0.0265(10) 0.0337(11) 0.0262(10) -0.0013(8) -0.0007(7) -0.0070(9)
C3B 0.0440(14) 0.0417(14) 0.0281(11) 0.0002(11) 0.0024(9) -0.0092(10)
C4B 0.0481(14) 0.0371(12) 0.0248(10) -0.0079(11) -0.0055(9) -0.0051(9)
C5B 0.0323(11) 0.0383(12) 0.0318(11) -0.0101(10) -0.0096(9) 0.0003(10)
C6B 0.0255(10) 0.0334(11) 0.0271(10) -0.0071(8) -0.0004(7) -0.0032(9)

loop_
_atom_type_symbol
_atom_type_description
_atom_type_scat_dispersion_real
_atom_type_scat_dispersion_imag
_atom_type_scat_source
C C 0.0033 0.0016 'International Tables Vol C Tables 4.2.6.8 and 6.1.1.4'
H H 0.0000 0.0000 'International Tables Vol C Tables 4.2.6.8 and 6.1.1.4'
N N 0.0061 0.0033 'International Tables Vol C Tables 4.2.6.8 and 6.1.1.4'
O O 0.0106 0.0060 'International Tables Vol C Tables 4.2.6.8 and 6.1.1.4'
Se Se -0.0929 2.2259 'International Tables Vol C Tables 4.2.6.8 and 6.1.1.4'

loop_
_geom_angle_atom_site_label_1
_geom_angle_atom_site_label_2
_geom_angle_atom_site_label_3
_geom_angle
O1 Se O2 117.59(9)
O1 Se C1B 106.80(8)
O2 Se C1B 109.14(8)
O1 Se C1A 110.40(9)
O2 Se C1A 106.21(9)
C1B Se C1A 106.17(8)
C1A N1A C5A 115.3(2)
N1A C1A C2A 126.1(2)
N1A C1A Se 115.30(16)
C2A C1A Se 118.53(16)
C1A C2A C3A 116.9(2)
C1A C2A H2AA 121.6
C3A C2A H2AA 121.6
C4A C3A C2A 119.4(2)
C4A C3A H3AA 120.3
C2A C3A H3AA 120.3
C3A C4A C5A 119.8(2)
C3A C4A H4AA 120.1
C5A C4A H4AA 120.1
N1A C5A C4A 122.5(2)
N1A C5A H5AA 118.8
C4A C5A H5AA 118.8
C2B C1B C6B 124.39(19)
C2B C1B Se 116.78(16)
C6B C1B Se 118.75(15)
C1B C2B C3B 117.2(2)
C1B C2B H2BA 121.4
C3B C2B H2BA 121.4
C2B C3B C4B 121.4(2)
C2B C3B H3BA 119.3
C4B C3B H3BA 119.3
C3B C4B C5B 120.3(2)
C3B C4B H4BA 119.8
C5B C4B H4BA 119.8
C4B C5B C6B 119.5(2)
C4B C5B H5BA 120.3
C6B C5B H5BA 120.3
C1B C6B C5B 117.1(2)
C1B C6B H6BA 121.4
C5B C6B H6BA 121.4

loop_
_geom_bond_atom_site_label_1
_geom_bond_atom_site_label_2
_geom_bond_distance
Se O1 1.6218(16)
Se O2 1.6234(16)
Se C1B 1.9240(19)
Se C1A 1.929(2)
N1A C1A 1.354(3)
N1A C5A 1.367(3)
C1A C2A 1.378(3)
C2A C3A 1.388(3)
C2A H2AA 0.9500
C3A C4A 1.383(4)
C3A H3AA 0.9500
C4A C5A 1.383(4)
C4A H4AA 0.9500
C5A H5AA 0.9500
C1B C2B 1.359(3)
C1B C6B 1.381(3)
C2B C3B 1.368(3)
C2B H2BA 0.9500
C3B C4B 1.373(3)
C3B H3BA 0.9500
C4B C5B 1.385(3)
C4B H4BA 0.9500
C5B C6B 1.395(3)
C5B H5BA 0.9500
C6B H6BA 0.9500

loop_
_geom_hbond_atom_site_label_D
_geom_hbond_atom_site_label_H
_geom_hbond_atom_site_label_A
_geom_hbond_site_symmetry_A
_geom_hbond_distance_DH
_geom_hbond_distance_HA
_geom_hbond_distance_DA
_geom_hbond_angle_DHA
C2A H2AA O1 1_455 0.95 2.50 3.331(3) 145.9
C4A H4AA O1 1_465 0.95 2.53 3.341(3) 142.8
C5A H5AA O2 1_565 0.95 2.35 3.188(3) 146.3

loop_
_geom_torsion_atom_site_label_1
_geom_torsion_atom_site_label_2
_geom_torsion_atom_site_label_3
_geom_torsion_atom_site_label_4
_geom_torsion
C5A N1A C1A C2A 1.2(3)
C5A N1A C1A Se 177.60(16)
O1 Se C1A N1A -60.19(17)
O2 Se C1A N1A 171.30(15)
C1B Se C1A N1A 55.21(17)
O1 Se C1A C2A 116.53(16)
O2 Se C1A C2A -11.98(18)
C1B Se C1A C2A -128.08(16)
N1A C1A C2A C3A -0.5(3)
Se C1A C2A C3A -176.84(14)
C1A C2A C3A C4A -0.1(3)
C2A C3A C4A C5A 0.0(3)
C1A N1A C5A C4A -1.2(3)
C3A C4A C5A N1A 0.7(4)
O1 Se C1B C2B 164.23(17)
O2 Se C1B C2B -67.68(19)
C1A Se C1B C2B 46.41(19)
O1 Se C1B C6B -18.7(2)
O2 Se C1B C6B 109.38(18)
C1A Se C1B C6B -136.53(18)
C6B C1B C2B C3B -0.6(4)
Se C1B C2B C3B 176.31(18)
C1B C2B C3B C4B 0.3(4)
C2B C3B C4B C5B -0.3(4)
C3B C4B C5B C6B 0.7(4)
C2B C1B C6B C5B 0.9(3)
Se C1B C6B C5B -175.90(16)
C4B C5B C6B C1B -0.9(3)
